data_4023518
loop_
_publ_author_name
'Kay M. Brummond'
'Daitao Chen'
'Matthew M. Davis'

_publ_section_title
;
 A General Synthetic Route to Differentially Functionalized Angularly
 and Linearly Fused [6-7-5] Ring Systems:
 A Rh(I)-Catalyzed Cyclocarbonylation Reaction
;
_journal_name_full 'Journal of Organic Chemistry'
_journal_page_first 5064
_journal_page_last 5068
_journal_paper_doi 10.1021/jo8007258
_journal_volume 73
_journal_year 2008
_chemical_formula_sum 'C20 H32 Cl2 O5 Si'
_chemical_formula_weight 451.45
_chemical_name_systematic
; 
 ? 
;
_space_group_IT_number 14
_symmetry_cell_setting monoclinic
_symmetry_space_group_name_Hall '-P 2ybc'
_symmetry_space_group_name_H-M 'P 1 21/c 1'
_atom_sites_solution_hydrogens geom
_atom_sites_solution_primary direct
_atom_sites_solution_secondary difmap
_audit_creation_method SHELXL-97
_cell_angle_alpha 90.00
_cell_angle_beta 114.160(2)
_cell_angle_gamma 90.00
_cell_formula_units_Z 4
_cell_length_a 14.1725(11)
_cell_length_b 13.6320(11)
_cell_length_c 12.9642(10)
_cell_measurement_reflns_used 2936
_cell_measurement_temperature 295(2)
_cell_measurement_theta_max 20.94
_cell_measurement_theta_min 2.17
_cell_volume 2285.3(3)
_computing_cell_refinement 'Bruker SMART'
_computing_data_collection 'Bruker SMART'
_computing_data_reduction 'Bruker SAINT'
_computing_molecular_graphics 'Bruker SHELXTL'
_computing_publication_material 'Bruker SHELXTL'
_computing_structure_refinement 'SHELXL-97 (Sheldrick, 1997)'
_computing_structure_solution 'SHELXS-97 (Sheldrick, 1990)'
_diffrn_ambient_temperature 295(2)
_diffrn_measured_fraction_theta_full 0.998
_diffrn_measured_fraction_theta_max 0.998
_diffrn_measurement_device_type 'CCD area detector'
_diffrn_measurement_method 'phi and omega scans'
_diffrn_radiation_monochromator graphite
_diffrn_radiation_source 'fine-focus sealed tube'
_diffrn_radiation_type MoK\a
_diffrn_radiation_wavelength 0.71073
_diffrn_reflns_av_R_equivalents 0.0373
_diffrn_reflns_av_sigmaI/netI 0.0326
_diffrn_reflns_limit_h_max 18
_diffrn_reflns_limit_h_min -18
_diffrn_reflns_limit_k_max 17
_diffrn_reflns_limit_k_min -17
_diffrn_reflns_limit_l_max 16
_diffrn_reflns_limit_l_min -16
_diffrn_reflns_number 22047
_diffrn_reflns_theta_full 27.50
_diffrn_reflns_theta_max 27.50
_diffrn_reflns_theta_min 1.57
_exptl_absorpt_coefficient_mu 0.364
_exptl_absorpt_correction_T_max 0.9374
_exptl_absorpt_correction_T_min 0.9050
_exptl_absorpt_correction_type none
_exptl_crystal_density_diffrn 1.312
_exptl_crystal_density_meas 0
_exptl_crystal_density_method 'not measured'
_exptl_crystal_F_000 960
_exptl_crystal_size_max 0.28
_exptl_crystal_size_mid 0.25
_exptl_crystal_size_min 0.18
_refine_diff_density_max 0.992
_refine_diff_density_min -0.621
_refine_diff_density_rms 0.074
_refine_ls_extinction_method none
_refine_ls_goodness_of_fit_ref 1.090
_refine_ls_hydrogen_treatment mixed
_refine_ls_matrix_type full
_refine_ls_number_parameters 253
_refine_ls_number_reflns 5255
_refine_ls_number_restraints 0
_refine_ls_restrained_S_all 1.090
_refine_ls_R_factor_all 0.1077
_refine_ls_R_factor_gt 0.0758
_refine_ls_shift/su_max 0.000
_refine_ls_shift/su_mean 0.000
_refine_ls_structure_factor_coef Fsqd
_refine_ls_weighting_details 'calc w=1/[\s^2^(Fo^2^)+(0.1315P)^2^+0.7471P] where P=(Fo^2^+2Fc^2^)/3'
_refine_ls_weighting_scheme calc
_refine_ls_wR_factor_gt 0.2173
_refine_ls_wR_factor_ref 0.2407
_reflns_number_gt 3451
_reflns_number_total 5255
_reflns_threshold_expression >2sigma(I)
_cod_data_source_file jo8007258-File004.cif
_cod_data_source_block md1005
_cod_depositor_comments
;
The following automatic conversions were performed:
'_symmetry_cell_setting' value 'Monoclinic' changed to 'monoclinic'
according to '/home/saulius/struct/CIF-dictionaries/cif_core.dic'
dictionary named 'cif_core.dic' version 2.4.1 from 2010-06-29.

Automatic conversion script
Id: cif_fix_enum 1527 2010-12-29 10:47:43Z saulius 
;
_cod_original_sg_symbol_H-M 'P 21/c'
_cod_database_code 4023518

loop_
_symmetry_equiv_pos_as_xyz
'x, y, z'
'-x, y+1/2, -z+1/2'
'-x, -y, -z'
'x, -y-1/2, z-1/2'

loop_
_atom_site_label
_atom_site_type_symbol
_atom_site_fract_x
_atom_site_fract_y
_atom_site_fract_z
_atom_site_U_iso_or_equiv
_atom_site_adp_type
_atom_site_occupancy
_atom_site_symmetry_multiplicity
_atom_site_calc_flag
_atom_site_refinement_flags
_atom_site_disorder_assembly
_atom_site_disorder_group
Si Si 0.10248(6) 0.49421(6) 0.86052(8) 0.0455(3) Uani 1 1 d . . .
O1 O 0.29045(18) 0.11190(17) 0.8010(2) 0.0656(7) Uani 1 1 d . . .
C1 C 0.2904(3) 0.0178(3) 0.8425(4) 0.0674(10) Uani 1 1 d . . .
H1A H 0.2286 -0.0177 0.7945 0.081 Uiso 1 1 calc R . .
H1B H 0.2935 0.0202 0.9186 0.081 Uiso 1 1 calc R . .
Cl1 Cl 0.8250(3) 0.30633(18) 0.5470(2) 0.2397(18) Uani 1 1 d . . .
O2 O 0.45080(18) 0.04729(17) 0.8446(2) 0.0643(7) Uani 1 1 d . . .
C2 C 0.3836(3) -0.0293(3) 0.8416(5) 0.0860(14) Uani 1 1 d . . .
H2A H 0.4154 -0.0716 0.9070 0.103 Uiso 1 1 calc R . .
H2B H 0.3662 -0.0684 0.7738 0.103 Uiso 1 1 calc R . .
Cl2 Cl 0.7824(2) 0.26396(13) 0.3160(2) 0.1627(10) Uani 1 1 d . . .
O3 O 0.49473(15) 0.36026(16) 0.78914(17) 0.0481(5) Uani 1 1 d . . .
H3A H 0.5308 0.3829 0.8515 0.072 Uiso 1 1 calc R . .
C3 C 0.3929(2) 0.1375(2) 0.8171(3) 0.0506(7) Uani 1 1 d . . .
O4 O 0.34977(16) 0.49379(16) 0.65020(17) 0.0503(5) Uani 1 1 d . . .
H4A H 0.4102 0.5064 0.6634 0.075 Uiso 1 1 calc R . .
C4 C 0.4399(3) 0.2089(2) 0.9141(3) 0.0511(7) Uani 1 1 d . . .
H4B H 0.5130 0.2169 0.9318 0.061 Uiso 1 1 calc R . .
H4C H 0.4335 0.1828 0.9806 0.061 Uiso 1 1 calc R . .
C5 C 0.3860(2) 0.3088(2) 0.8841(2) 0.0423(6) Uani 1 1 d . . .
H5A H 0.3144 0.3014 0.8729 0.051 Uiso 1 1 calc R . .
H5B H 0.4190 0.3537 0.9467 0.051 Uiso 1 1 calc R . .
O5 O 0.34951(16) 0.56337(19) 1.00581(19) 0.0602(6) Uani 1 1 d . . .
C6 C 0.3900(2) 0.3522(2) 0.7776(2) 0.0392(6) Uani 1 1 d . . .
C7 C 0.3432(2) 0.4586(2) 0.7505(2) 0.0405(6) Uani 1 1 d . . .
C8 C 0.3974(2) 0.5269(2) 0.8517(2) 0.0441(7) Uani 1 1 d . . .
H8A H 0.4640 0.5004 0.9018 0.053 Uiso 1 1 calc R . .
H8B H 0.4076 0.5915 0.8267 0.053 Uiso 1 1 calc R . .
C9 C 0.3251(2) 0.5318(2) 0.9105(2) 0.0426(6) Uani 1 1 d . . .
C10 C 0.2222(2) 0.4960(2) 0.8310(2) 0.0399(6) Uani 1 1 d . . .
C11 C 0.2321(2) 0.4646(2) 0.7370(2) 0.0406(6) Uani 1 1 d . . .
C12 C 0.1442(2) 0.4409(3) 0.6262(3) 0.0530(8) Uani 1 1 d . . .
H12A H 0.1278 0.4996 0.5797 0.064 Uiso 1 1 calc R . .
H12B H 0.0841 0.4252 0.6409 0.064 Uiso 1 1 calc R . .
C13 C 0.1616(3) 0.3577(3) 0.5586(3) 0.0585(8) Uani 1 1 d . . .
H13A H 0.1995 0.3827 0.5165 0.070 Uiso 1 1 calc R . .
H13B H 0.0950 0.3347 0.5043 0.070 Uiso 1 1 calc R . .
C14 C 0.2208(3) 0.2711(2) 0.6301(3) 0.0565(8) Uani 1 1 d . . .
H14A H 0.2004 0.2120 0.5846 0.068 Uiso 1 1 calc R . .
H14B H 0.2012 0.2633 0.6931 0.068 Uiso 1 1 calc R . .
C15 C 0.3387(2) 0.2812(2) 0.6767(2) 0.0477(7) Uani 1 1 d . . .
H15A H 0.3545 0.3064 0.6147 0.057 Uiso 1 1 calc R . .
C16 C 0.3928(3) 0.1798(2) 0.7098(3) 0.0522(8) Uani 1 1 d . . .
H16A H 0.3584 0.1340 0.6485 0.063 Uiso 1 1 calc R . .
H16B H 0.4638 0.1864 0.7183 0.063 Uiso 1 1 calc R . .
C17 C 0.1390(3) 0.5209(3) 1.0132(3) 0.0672(10) Uani 1 1 d . . .
H17A H 0.0781 0.5200 1.0284 0.101 Uiso 1 1 calc R . .
H17B H 0.1708 0.5844 1.0313 0.101 Uiso 1 1 calc R . .
H17C H 0.1867 0.4720 1.0585 0.101 Uiso 1 1 calc R . .
C18 C 0.0467(3) 0.3682(3) 0.8312(4) 0.0709(10) Uani 1 1 d . . .
H18A H -0.0146 0.3658 0.8456 0.106 Uiso 1 1 calc R . .
H18B H 0.0964 0.3221 0.8793 0.106 Uiso 1 1 calc R . .
H18C H 0.0293 0.3518 0.7535 0.106 Uiso 1 1 calc R . .
C19 C 0.0084(3) 0.5866(3) 0.7716(4) 0.0806(12) Uani 1 1 d . . .
H19A H -0.0523 0.5851 0.7872 0.121 Uiso 1 1 calc R . .
H19B H -0.0104 0.5719 0.6933 0.121 Uiso 1 1 calc R . .
H19C H 0.0391 0.6507 0.7884 0.121 Uiso 1 1 calc R . .
C20 C 0.7350(4) 0.2810(4) 0.4185(4) 0.0934(14) Uani 1 1 d . . .
H20A H 0.6853 0.3343 0.3949 0.112 Uiso 1 1 calc R . .
H20B H 0.6985 0.2221 0.4230 0.112 Uiso 1 1 calc R . .

loop_
_atom_site_aniso_label
_atom_site_aniso_U_11
_atom_site_aniso_U_22
_atom_site_aniso_U_33
_atom_site_aniso_U_23
_atom_site_aniso_U_13
_atom_site_aniso_U_12
Si 0.0344(4) 0.0453(5) 0.0560(5) -0.0002(3) 0.0177(4) -0.0016(3)
O1 0.0527(14) 0.0512(13) 0.1015(19) 0.0174(13) 0.0405(13) 0.0101(10)
C1 0.068(2) 0.059(2) 0.083(3) 0.0140(18) 0.039(2) 0.0065(17)
Cl1 0.309(4) 0.1329(17) 0.1411(17) -0.0163(14) -0.046(2) 0.059(2)
O2 0.0561(14) 0.0468(13) 0.0968(19) 0.0071(12) 0.0383(13) 0.0141(10)
C2 0.078(3) 0.054(2) 0.141(4) 0.019(2) 0.059(3) 0.014(2)
Cl2 0.235(2) 0.0978(11) 0.226(2) 0.0585(13) 0.166(2) 0.0480(13)
O3 0.0385(11) 0.0586(13) 0.0518(12) -0.0038(9) 0.0230(9) -0.0022(9)
C3 0.0448(16) 0.0441(16) 0.068(2) 0.0048(14) 0.0285(15) 0.0104(13)
O4 0.0485(12) 0.0574(13) 0.0463(12) 0.0106(9) 0.0208(10) -0.0014(9)
C4 0.0539(18) 0.0533(18) 0.0522(17) 0.0121(14) 0.0278(14) 0.0159(14)
C5 0.0451(15) 0.0454(15) 0.0372(14) 0.0016(11) 0.0178(12) 0.0062(12)
O5 0.0385(11) 0.0811(17) 0.0574(14) -0.0272(12) 0.0159(10) -0.0056(11)
C6 0.0348(13) 0.0472(15) 0.0370(13) -0.0014(11) 0.0161(11) -0.0007(11)
C7 0.0382(14) 0.0425(14) 0.0395(14) 0.0016(11) 0.0145(11) -0.0001(11)
C8 0.0352(14) 0.0451(15) 0.0493(16) -0.0017(12) 0.0145(12) -0.0027(11)
C9 0.0355(14) 0.0397(14) 0.0491(16) -0.0029(12) 0.0137(12) 0.0011(11)
C10 0.0322(13) 0.0369(14) 0.0451(15) 0.0012(11) 0.0101(11) 0.0026(10)
C11 0.0369(14) 0.0379(14) 0.0429(15) 0.0053(11) 0.0122(11) 0.0003(11)
C12 0.0414(16) 0.0610(19) 0.0459(16) 0.0023(14) 0.0068(13) 0.0008(14)
C13 0.0553(19) 0.066(2) 0.0395(16) -0.0040(14) 0.0047(14) -0.0027(16)
C14 0.0542(18) 0.0507(18) 0.0521(18) -0.0089(14) 0.0091(15) -0.0054(14)
C15 0.0525(17) 0.0505(17) 0.0419(15) -0.0035(12) 0.0212(13) -0.0020(13)
C16 0.0550(18) 0.0529(18) 0.0539(18) -0.0099(14) 0.0275(15) 0.0034(14)
C17 0.055(2) 0.084(3) 0.071(2) -0.0131(19) 0.0347(18) -0.0088(18)
C18 0.071(2) 0.065(2) 0.078(2) -0.0086(19) 0.031(2) -0.0236(19)
C19 0.050(2) 0.085(3) 0.103(3) 0.022(2) 0.026(2) 0.0199(19)
C20 0.095(3) 0.070(3) 0.117(4) 0.021(3) 0.045(3) 0.011(2)

loop_
_atom_type_symbol
_atom_type_description
_atom_type_scat_dispersion_real
_atom_type_scat_dispersion_imag
_atom_type_scat_source
C C 0.0033 0.0016 'International Tables Vol C Tables 4.2.6.8 and 6.1.1.4'
H H 0.0000 0.0000 'International Tables Vol C Tables 4.2.6.8 and 6.1.1.4'
O O 0.0106 0.0060 'International Tables Vol C Tables 4.2.6.8 and 6.1.1.4'
Si Si 0.0817 0.0704 'International Tables Vol C Tables 4.2.6.8 and 6.1.1.4'
Cl Cl 0.1484 0.1585 'International Tables Vol C Tables 4.2.6.8 and 6.1.1.4'

loop_
_geom_angle_atom_site_label_1
_geom_angle_atom_site_label_2
_geom_angle_atom_site_label_3
_geom_angle
_geom_angle_site_symmetry_1
_geom_angle_site_symmetry_3
_geom_angle_publ_flag
C19 Si C18 111.2(2) . . ?
C19 Si C17 110.1(2) . . ?
C18 Si C17 107.83(19) . . ?
C19 Si C10 110.07(17) . . ?
C18 Si C10 108.21(16) . . ?
C17 Si C10 109.33(15) . . ?
C1 O1 C3 109.4(3) . . ?
O1 C1 C2 104.8(3) . . ?
O1 C1 H1A 110.8 . . ?
C2 C1 H1A 110.8 . . ?
O1 C1 H1B 110.8 . . ?
C2 C1 H1B 110.8 . . ?
H1A C1 H1B 108.9 . . ?
C2 O2 C3 108.5(3) . . ?
O2 C2 C1 106.1(3) . . ?
O2 C2 H2A 110.5 . . ?
C1 C2 H2A 110.5 . . ?
O2 C2 H2B 110.5 . . ?
C1 C2 H2B 110.5 . . ?
H2A C2 H2B 108.7 . . ?
C6 O3 H3A 109.5 . . ?
O1 C3 O2 105.7(2) . . ?
O1 C3 C16 110.1(3) . . ?
O2 C3 C16 109.9(2) . . ?
O1 C3 C4 110.8(3) . . ?
O2 C3 C4 109.3(3) . . ?
C16 C3 C4 110.8(3) . . ?
C7 O4 H4A 109.5 . . ?
C3 C4 C5 110.9(2) . . ?
C3 C4 H4B 109.5 . . ?
C5 C4 H4B 109.5 . . ?
C3 C4 H4C 109.5 . . ?
C5 C4 H4C 109.5 . . ?
H4B C4 H4C 108.1 . . ?
C6 C5 C4 112.0(2) . . ?
C6 C5 H5A 109.2 . . ?
C4 C5 H5A 109.2 . . ?
C6 C5 H5B 109.2 . . ?
C4 C5 H5B 109.2 . . ?
H5A C5 H5B 107.9 . . ?
O3 C6 C5 110.8(2) . . ?
O3 C6 C15 104.1(2) . . ?
C5 C6 C15 110.2(2) . . ?
O3 C6 C7 106.0(2) . . ?
C5 C6 C7 113.0(2) . . ?
C15 C6 C7 112.3(2) . . ?
O4 C7 C11 109.3(2) . . ?
O4 C7 C8 112.3(2) . . ?
C11 C7 C8 101.5(2) . . ?
O4 C7 C6 109.6(2) . . ?
C11 C7 C6 113.5(2) . . ?
C8 C7 C6 110.6(2) . . ?
C9 C8 C7 104.7(2) . . ?
C9 C8 H8A 110.8 . . ?
C7 C8 H8A 110.8 . . ?
C9 C8 H8B 110.8 . . ?
C7 C8 H8B 110.8 . . ?
H8A C8 H8B 108.9 . . ?
O5 C9 C10 127.7(3) . . ?
O5 C9 C8 124.0(3) . . ?
C10 C9 C8 108.3(2) . . ?
C11 C10 C9 107.1(2) . . ?
C11 C10 Si 127.8(2) . . ?
C9 C10 Si 125.1(2) . . ?
C10 C11 C12 125.4(3) . . ?
C10 C11 C7 113.6(2) . . ?
C12 C11 C7 121.0(3) . . ?
C11 C12 C13 116.5(3) . . ?
C11 C12 H12A 108.2 . . ?
C13 C12 H12A 108.2 . . ?
C11 C12 H12B 108.2 . . ?
C13 C12 H12B 108.2 . . ?
H12A C12 H12B 107.3 . . ?
C12 C13 C14 114.1(3) . . ?
C12 C13 H13A 108.7 . . ?
C14 C13 H13A 108.7 . . ?
C12 C13 H13B 108.7 . . ?
C14 C13 H13B 108.7 . . ?
H13A C13 H13B 107.6 . . ?
C13 C14 C15 114.2(3) . . ?
C13 C14 H14A 108.7 . . ?
C15 C14 H14A 108.7 . . ?
C13 C14 H14B 108.7 . . ?
C15 C14 H14B 108.7 . . ?
H14A C14 H14B 107.6 . . ?
C14 C15 C6 116.6(2) . . ?
C14 C15 C16 111.3(3) . . ?
C6 C15 C16 108.4(2) . . ?
C14 C15 H15A 106.7 . . ?
C6 C15 H15A 106.7 . . ?
C16 C15 H15A 106.7 . . ?
C3 C16 C15 114.2(2) . . ?
C3 C16 H16A 108.7 . . ?
C15 C16 H16A 108.7 . . ?
C3 C16 H16B 108.7 . . ?
C15 C16 H16B 108.7 . . ?
H16A C16 H16B 107.6 . . ?
Si C17 H17A 109.5 . . ?
Si C17 H17B 109.5 . . ?
H17A C17 H17B 109.5 . . ?
Si C17 H17C 109.5 . . ?
H17A C17 H17C 109.5 . . ?
H17B C17 H17C 109.5 . . ?
Si C18 H18A 109.5 . . ?
Si C18 H18B 109.5 . . ?
H18A C18 H18B 109.5 . . ?
Si C18 H18C 109.5 . . ?
H18A C18 H18C 109.5 . . ?
H18B C18 H18C 109.5 . . ?
Si C19 H19A 109.5 . . ?
Si C19 H19B 109.5 . . ?
H19A C19 H19B 109.5 . . ?
Si C19 H19C 109.5 . . ?
H19A C19 H19C 109.5 . . ?
H19B C19 H19C 109.5 . . ?
Cl1 C20 Cl2 114.6(4) . . ?
Cl1 C20 H20A 108.6 . . ?
Cl2 C20 H20A 108.6 . . ?
Cl1 C20 H20B 108.6 . . ?
Cl2 C20 H20B 108.6 . . ?
H20A C20 H20B 107.6 . . ?

loop_
_geom_bond_atom_site_label_1
_geom_bond_atom_site_label_2
_geom_bond_distance
_geom_bond_site_symmetry_2
_geom_bond_publ_flag
Si C19 1.853(4) . ?
Si C18 1.864(4) . ?
Si C17 1.865(4) . ?
Si C10 1.886(3) . ?
O1 C1 1.392(4) . ?
O1 C3 1.423(4) . ?
C1 C2 1.473(6) . ?
C1 H1A 0.9700 . ?
C1 H1B 0.9700 . ?
Cl1 C20 1.668(6) . ?
O2 C2 1.404(5) . ?
O2 C3 1.440(4) . ?
C2 H2A 0.9700 . ?
C2 H2B 0.9700 . ?
Cl2 C20 1.732(6) . ?
O3 C6 1.434(3) . ?
O3 H3A 0.8200 . ?
C3 C16 1.505(5) . ?
C3 C4 1.513(5) . ?
O4 C7 1.424(3) . ?
O4 H4A 0.8200 . ?
C4 C5 1.532(4) . ?
C4 H4B 0.9700 . ?
C4 H4C 0.9700 . ?
C5 C6 1.525(4) . ?
C5 H5A 0.9700 . ?
C5 H5B 0.9700 . ?
O5 C9 1.218(3) . ?
C6 C15 1.549(4) . ?
C6 C7 1.574(4) . ?
C7 C11 1.514(4) . ?
C7 C8 1.534(4) . ?
C8 C9 1.507(4) . ?
C8 H8A 0.9700 . ?
C8 H8B 0.9700 . ?
C9 C10 1.482(4) . ?
C10 C11 1.352(4) . ?
C11 C12 1.502(4) . ?
C12 C13 1.515(5) . ?
C12 H12A 0.9700 . ?
C12 H12B 0.9700 . ?
C13 C14 1.523(5) . ?
C13 H13A 0.9700 . ?
C13 H13B 0.9700 . ?
C14 C15 1.533(4) . ?
C14 H14A 0.9700 . ?
C14 H14B 0.9700 . ?
C15 C16 1.553(4) . ?
C15 H15A 0.9800 . ?
C16 H16A 0.9700 . ?
C16 H16B 0.9700 . ?
C17 H17A 0.9600 . ?
C17 H17B 0.9600 . ?
C17 H17C 0.9600 . ?
C18 H18A 0.9600 . ?
C18 H18B 0.9600 . ?
C18 H18C 0.9600 . ?
C19 H19A 0.9600 . ?
C19 H19B 0.9600 . ?
C19 H19C 0.9600 . ?
C20 H20A 0.9700 . ?
C20 H20B 0.9700 . ?
